data_7160491
loop_
_publ_author_name
'Kumar, Mohit'
'Paul, Vincent'
'Gamidi, Rama Krishna'
'Senthilkumar, Beeran'

_publ_section_title
;
 Accessing polysubstituted 2-cyclopentenones <i>via</i> base-mediated
 annulation of &#x3b2;-keto esters and phenacyl bromides.
;
_journal_issue 18
_journal_name_full 'Organic &amp; biomolecular chemistry'
_journal_page_first 4519
_journal_page_last 4524
_journal_paper_doi 10.1039/d4ob02088j
_journal_volume 23
_journal_year 2025
_chemical_formula_sum 'C27 H17 Cl2 F3 O4'
_chemical_formula_weight 533.31
_space_group_crystal_system monoclinic
_space_group_IT_number 14
_space_group_name_Hall '-P 2ybc'
_space_group_name_H-M_alt 'P 1 21/c 1'
_atom_sites_solution_hydrogens geom
_audit_creation_method SHELXL-2014/7
_audit_update_record
;
2023-10-24 deposited with the CCDC.	2025-04-02 downloaded from the CCDC.
;
_cell_angle_alpha 90
_cell_angle_beta 94.532(5)
_cell_angle_gamma 90
_cell_formula_units_Z 4
_cell_length_a 6.2659(9)
_cell_length_b 14.989(2)
_cell_length_c 24.786(3)
_cell_measurement_reflns_used 5329
_cell_measurement_temperature 115(2)
_cell_measurement_theta_max 26.86
_cell_measurement_theta_min 2.82
_cell_volume 2320.6(5)
_computing_cell_refinement 'Bruker SAINT'
_computing_data_collection 'Bruker APEX3'
_computing_data_reduction 'Bruker SAINT'
_computing_molecular_graphics 'Bruker SHELXTL'
_computing_publication_material 'Bruker SHELXTL'
_computing_structure_refinement 'SHELXL-2014/7 (Sheldrick, 2014)'
_computing_structure_solution 'SHELXS-97 (Sheldrick 2008)'
_diffrn_ambient_temperature 115(2)
_diffrn_measured_fraction_theta_full 0.999
_diffrn_measured_fraction_theta_max 0.999
_diffrn_measurement_device_type 'Bruker D8 VENTURE Kappa Duo PHOTON II CPAD'
_diffrn_measurement_method '\ f and \w scans'
_diffrn_radiation_type MoK\a
_diffrn_radiation_wavelength 0.71073
_diffrn_reflns_av_R_equivalents 0.1025
_diffrn_reflns_av_unetI/netI 0.0637
_diffrn_reflns_Laue_measured_fraction_full 0.999
_diffrn_reflns_Laue_measured_fraction_max 0.999
_diffrn_reflns_limit_h_max 8
_diffrn_reflns_limit_h_min -8
_diffrn_reflns_limit_k_max 19
_diffrn_reflns_limit_k_min -19
_diffrn_reflns_limit_l_max 31
_diffrn_reflns_limit_l_min -31
_diffrn_reflns_number 35836
_diffrn_reflns_point_group_measured_fraction_full 0.999
_diffrn_reflns_point_group_measured_fraction_max 0.999
_diffrn_reflns_theta_full 25.242
_diffrn_reflns_theta_max 26.997
_diffrn_reflns_theta_min 2.718
_exptl_absorpt_coefficient_mu 0.338
_exptl_absorpt_correction_T_max 0.7456
_exptl_absorpt_correction_T_min 0.6142
_exptl_absorpt_correction_type multi-scan
_exptl_absorpt_process_details 'SADABS; Bruker, 2016'
_exptl_crystal_colour Colorless
_exptl_crystal_density_diffrn 1.526
_exptl_crystal_description Plate
_exptl_crystal_F_000 1088
_exptl_crystal_size_max 0.24
_exptl_crystal_size_mid 0.11
_exptl_crystal_size_min 0.09
_refine_diff_density_max 0.340
_refine_diff_density_min -0.293
_refine_diff_density_rms 0.067
_refine_ls_extinction_coef 0.0046(5)
_refine_ls_extinction_expression Fc^*^=kFc[1+0.001xFc^2^\l^3^/sin(2\q)]^-1/4^
_refine_ls_extinction_method 'SHELXL-2014/7 (Sheldrick 2014'
_refine_ls_goodness_of_fit_ref 1.009
_refine_ls_hydrogen_treatment constr
_refine_ls_matrix_type full
_refine_ls_number_parameters 327
_refine_ls_number_reflns 5037
_refine_ls_number_restraints 0
_refine_ls_restrained_S_all 1.009
_refine_ls_R_factor_all 0.0783
_refine_ls_R_factor_gt 0.0450
_refine_ls_shift/su_max 0.001
_refine_ls_shift/su_mean 0.000
_refine_ls_structure_factor_coef Fsqd
_refine_ls_weighting_details 'w=1/[\s^2^(Fo^2^)+(0.0315P)^2^+2.0305P] where P=(Fo^2^+2Fc^2^)/3'
_refine_ls_weighting_scheme calc
_refine_ls_wR_factor_gt 0.0915
_refine_ls_wR_factor_ref 0.1075
_reflns_Friedel_coverage 0.000
_reflns_number_gt 3549
_reflns_number_total 5037
_reflns_threshold_expression 'I > 2\s(I)'
_cod_data_source_file d4ob02088j2.cif
_cod_data_source_block MKV_54
_cod_depositor_comments 'Adding full bibliography for 7160489--7160491.cif.'
_cod_original_cell_volume 2320.7(6)
_cod_original_sg_symbol_H-M 'P 21/c'
_cod_database_code 7160491
_shelx_shelxl_version_number 2014/7
_shelx_space_group_comment
;
The symmetry employed for this shelxl refinement is uniquely defined
by the following loop, which should always be used as a source of
symmetry information in preference to the above space-group names.
They are only intended as comments.
;

loop_
_space_group_symop_operation_xyz
'x, y, z'
'-x, y+1/2, -z+1/2'
'-x, -y, -z'
'x, -y-1/2, z-1/2'

loop_
_atom_site_label
_atom_site_type_symbol
_atom_site_fract_x
_atom_site_fract_y
_atom_site_fract_z
_atom_site_U_iso_or_equiv
_atom_site_adp_type
_atom_site_occupancy
_atom_site_site_symmetry_order
_atom_site_calc_flag
_atom_site_refinement_flags_posn
_atom_site_refinement_flags_adp
_atom_site_refinement_flags_occupancy
_atom_site_disorder_assembly
_atom_site_disorder_group
C1 C 0.4796(4) 0.35529(16) 0.62789(9) 0.0148(5) Uani 1 1 d . . . . .
C2 C 0.3664(3) 0.43991(16) 0.64831(9) 0.0147(5) Uani 1 1 d . . . . .
C3 C 0.3439(3) 0.42802(16) 0.70682(9) 0.0149(5) Uani 1 1 d . . . . .
C4 C 0.4383(4) 0.35142(16) 0.72426(9) 0.0152(5) Uani 1 1 d . . . . .
C5 C 0.5456(4) 0.30370(17) 0.68014(9) 0.0175(5) Uani 1 1 d . . . . .
H5A H 0.4967 0.2410 0.6771 0.021 Uiso 1 1 calc R U . . .
H5B H 0.7031 0.3044 0.6877 0.021 Uiso 1 1 calc R U . . .
C6 C 0.2252(4) 0.49406(15) 0.73720(9) 0.0148(5) Uani 1 1 d . . . . .
C7 C 0.0212(4) 0.52128(16) 0.71699(9) 0.0172(5) Uani 1 1 d . . . . .
H7 H -0.0380 0.4994 0.6831 0.021 Uiso 1 1 calc R U . . .
C8 C -0.0943(4) 0.57969(17) 0.74610(10) 0.0198(5) Uani 1 1 d . . . . .
C9 C -0.0087(4) 0.61336(17) 0.79460(10) 0.0226(6) Uani 1 1 d . . . . .
C10 C 0.1922(4) 0.58978(17) 0.81578(10) 0.0215(6) Uani 1 1 d . . . . .
H10 H 0.2510 0.6130 0.8494 0.026 Uiso 1 1 calc R U . . .
C11 C 0.3052(4) 0.53075(17) 0.78611(9) 0.0180(5) Uani 1 1 d . . . . .
C12 C 0.6716(4) 0.38449(16) 0.59846(9) 0.0159(5) Uani 1 1 d . . . . .
C13 C 0.7854(4) 0.44991(18) 0.51930(10) 0.0242(6) Uani 1 1 d . . . . .
H13A H 0.8631 0.4945 0.5421 0.036 Uiso 1 1 calc R U . . .
H13B H 0.7248 0.4782 0.4859 0.036 Uiso 1 1 calc R U . . .
H13C H 0.8840 0.4024 0.5104 0.036 Uiso 1 1 calc R U . . .
C14 C 0.3107(4) 0.30652(16) 0.59061(9) 0.0154(5) Uani 1 1 d . . . . .
H14A H 0.1885 0.2908 0.6118 0.019 Uiso 1 1 calc R U . . .
H14B H 0.2569 0.3479 0.5615 0.019 Uiso 1 1 calc R U . . .
C15 C 0.3904(4) 0.22265(16) 0.56504(9) 0.0170(5) Uani 1 1 d . . . . .
C16 C 0.2399(4) 0.17407(16) 0.52600(9) 0.0172(5) Uani 1 1 d . . . . .
C17 C 0.0264(4) 0.19974(17) 0.51662(10) 0.0216(5) Uani 1 1 d . . . . .
H17 H -0.0290 0.2460 0.5377 0.026 Uiso 1 1 calc R U . . .
C18 C -0.1057(4) 0.15815(18) 0.47664(10) 0.0235(6) Uani 1 1 d . . . . .
H18 H -0.2508 0.1761 0.4699 0.028 Uiso 1 1 calc R U . . .
C19 C -0.0235(4) 0.09048(17) 0.44679(9) 0.0218(6) Uani 1 1 d . . . . .
C20 C 0.1860(4) 0.06144(17) 0.45638(10) 0.0244(6) Uani 1 1 d . . . . .
H20 H 0.2387 0.0135 0.4362 0.029 Uiso 1 1 calc R U . . .
C21 C 0.3169(4) 0.10381(17) 0.49611(9) 0.0202(5) Uani 1 1 d . . . . .
H21 H 0.4611 0.0848 0.5031 0.024 Uiso 1 1 calc R U . . .
C22 C 0.4376(4) 0.30988(16) 0.77815(9) 0.0168(5) Uani 1 1 d . . . . .
C23 C 0.6116(4) 0.25871(17) 0.79869(9) 0.0203(5) Uani 1 1 d . . . . .
H23 H 0.7337 0.2532 0.7785 0.024 Uiso 1 1 calc R U . . .
C24 C 0.6085(4) 0.21583(17) 0.84817(9) 0.0230(6) Uani 1 1 d . . . . .
H24 H 0.7285 0.1821 0.8623 0.028 Uiso 1 1 calc R U . . .
C25 C 0.4279(4) 0.22294(17) 0.87662(9) 0.0233(6) Uani 1 1 d . . . . .
C26 C 0.2520(4) 0.27204(17) 0.85697(10) 0.0246(6) Uani 1 1 d . . . . .
H26 H 0.1287 0.2757 0.8768 0.030 Uiso 1 1 calc R U . . .
C27 C 0.2578(4) 0.31568(17) 0.80803(9) 0.0218(6) Uani 1 1 d . . . . .
H27 H 0.1380 0.3501 0.7945 0.026 Uiso 1 1 calc R U . . .
Cl1 Cl 0.42059(13) 0.16731(5) 0.93800(3) 0.0375(2) Uani 1 1 d . . . . .
Cl2 Cl -0.18814(11) 0.04146(5) 0.39522(3) 0.03271(19) Uani 1 1 d . . . . .
F1 F 0.5034(2) 0.50704(10) 0.80655(5) 0.0248(3) Uani 1 1 d . . . . .
F2 F -0.1269(3) 0.67091(11) 0.82244(6) 0.0371(4) Uani 1 1 d . . . . .
F3 F -0.2942(2) 0.60359(11) 0.72701(6) 0.0301(4) Uani 1 1 d . . . . .
O1 O 0.8533(3) 0.38654(12) 0.61863(6) 0.0227(4) Uani 1 1 d . . . . .
O2 O 0.6142(2) 0.41234(11) 0.54821(6) 0.0188(4) Uani 1 1 d . . . . .
O3 O 0.3018(3) 0.50104(11) 0.61993(6) 0.0204(4) Uani 1 1 d . . . . .
O4 O 0.5748(3) 0.19663(12) 0.57529(6) 0.0211(4) Uani 1 1 d . . . . .

loop_
_atom_site_aniso_label
_atom_site_aniso_U_11
_atom_site_aniso_U_22
_atom_site_aniso_U_33
_atom_site_aniso_U_23
_atom_site_aniso_U_13
_atom_site_aniso_U_12
C1 0.0138(11) 0.0193(13) 0.0115(11) -0.0008(9) 0.0019(9) 0.0008(10)
C2 0.0127(11) 0.0156(13) 0.0157(11) -0.0002(10) 0.0004(9) -0.0023(9)
C3 0.0138(11) 0.0166(13) 0.0144(11) -0.0012(9) 0.0014(9) 0.0002(9)
C4 0.0128(11) 0.0184(13) 0.0143(11) -0.0005(9) -0.0001(9) -0.0025(10)
C5 0.0177(12) 0.0201(13) 0.0149(11) -0.0005(10) 0.0021(9) 0.0028(10)
C6 0.0172(12) 0.0122(12) 0.0152(11) 0.0021(9) 0.0035(9) 0.0007(10)
C7 0.0191(12) 0.0168(13) 0.0156(11) 0.0017(9) -0.0003(9) 0.0007(10)
C8 0.0175(12) 0.0183(13) 0.0238(12) 0.0045(10) 0.0028(10) 0.0037(10)
C9 0.0291(14) 0.0143(13) 0.0260(13) -0.0026(11) 0.0123(11) 0.0051(11)
C10 0.0296(14) 0.0169(14) 0.0187(12) -0.0024(10) 0.0064(10) -0.0040(11)
C11 0.0182(12) 0.0199(14) 0.0158(11) 0.0017(10) -0.0005(9) -0.0024(10)
C12 0.0194(13) 0.0131(12) 0.0156(11) -0.0030(9) 0.0027(9) 0.0017(10)
C13 0.0226(13) 0.0289(15) 0.0222(13) 0.0055(11) 0.0090(10) -0.0019(11)
C14 0.0142(11) 0.0162(13) 0.0161(11) 0.0001(9) 0.0019(9) 0.0002(10)
C15 0.0186(12) 0.0190(13) 0.0137(11) 0.0021(10) 0.0040(9) -0.0015(10)
C16 0.0203(12) 0.0157(13) 0.0160(11) 0.0019(10) 0.0032(9) -0.0006(10)
C17 0.0196(13) 0.0207(14) 0.0246(13) -0.0025(10) 0.0041(10) -0.0020(11)
C18 0.0174(12) 0.0274(15) 0.0257(13) -0.0010(11) 0.0010(10) -0.0030(11)
C19 0.0273(14) 0.0218(14) 0.0160(12) -0.0007(10) -0.0005(10) -0.0093(11)
C20 0.0309(15) 0.0200(14) 0.0223(13) -0.0040(11) 0.0025(11) 0.0000(11)
C21 0.0203(12) 0.0193(14) 0.0205(12) 0.0007(10) -0.0006(10) 0.0010(11)
C22 0.0206(12) 0.0148(13) 0.0152(11) -0.0020(9) 0.0017(9) -0.0004(10)
C23 0.0212(13) 0.0204(14) 0.0191(12) -0.0011(10) -0.0001(10) 0.0022(11)
C24 0.0296(14) 0.0189(14) 0.0195(12) 0.0021(10) -0.0040(10) 0.0021(11)
C25 0.0420(16) 0.0148(14) 0.0136(11) 0.0030(10) 0.0051(11) 0.0008(12)
C26 0.0339(15) 0.0191(14) 0.0223(13) -0.0018(11) 0.0115(11) 0.0025(11)
C27 0.0265(14) 0.0183(14) 0.0212(12) 0.0014(10) 0.0063(10) 0.0027(11)
Cl1 0.0670(5) 0.0287(4) 0.0185(3) 0.0086(3) 0.0132(3) 0.0106(4)
Cl2 0.0348(4) 0.0369(4) 0.0250(3) -0.0068(3) -0.0068(3) -0.0091(3)
F1 0.0212(7) 0.0308(9) 0.0212(7) -0.0007(6) -0.0062(6) 0.0019(6)
F2 0.0436(10) 0.0305(10) 0.0394(9) -0.0096(7) 0.0166(8) 0.0151(8)
F3 0.0209(8) 0.0320(9) 0.0376(9) 0.0057(7) 0.0041(7) 0.0095(7)
O1 0.0150(9) 0.0312(11) 0.0217(9) -0.0010(8) 0.0005(7) -0.0011(8)
O2 0.0172(8) 0.0247(10) 0.0149(8) 0.0040(7) 0.0030(7) -0.0030(7)
O3 0.0251(9) 0.0179(9) 0.0182(8) 0.0033(7) 0.0027(7) 0.0031(7)
O4 0.0176(9) 0.0238(10) 0.0216(9) -0.0035(7) 0.0000(7) 0.0048(8)

loop_
_atom_type_symbol
_atom_type_description
_atom_type_scat_dispersion_real
_atom_type_scat_dispersion_imag
_atom_type_scat_source
C C 0.0033 0.0016 'International Tables Vol C Tables 4.2.6.8 and 6.1.1.4'
H H 0.0000 0.0000 'International Tables Vol C Tables 4.2.6.8 and 6.1.1.4'
O O 0.0106 0.0060 'International Tables Vol C Tables 4.2.6.8 and 6.1.1.4'
F F 0.0171 0.0103 'International Tables Vol C Tables 4.2.6.8 and 6.1.1.4'
Cl Cl 0.1484 0.1585 'International Tables Vol C Tables 4.2.6.8 and 6.1.1.4'

loop_
_geom_angle_atom_site_label_1
_geom_angle_atom_site_label_2
_geom_angle_atom_site_label_3
_geom_angle
_geom_angle_site_symmetry_1
_geom_angle_site_symmetry_3
_geom_angle_publ_flag
C12 C1 C14 112.50(18) . . ?
C12 C1 C5 112.27(19) . . ?
C14 C1 C5 113.3(2) . . ?
C12 C1 C2 108.64(19) . . ?
C14 C1 C2 105.87(18) . . ?
C5 C1 C2 103.59(17) . . ?
O3 C2 C3 127.6(2) . . ?
O3 C2 C1 124.7(2) . . ?
C3 C2 C1 107.58(19) . . ?
C4 C3 C2 110.1(2) . . ?
C4 C3 C6 129.3(2) . . ?
C2 C3 C6 120.6(2) . . ?
C3 C4 C22 128.2(2) . . ?
C3 C4 C5 112.41(19) . . ?
C22 C4 C5 119.4(2) . . ?
C4 C5 C1 105.46(19) . . ?
C4 C5 H5A 110.6 . . ?
C1 C5 H5A 110.6 . . ?
C4 C5 H5B 110.6 . . ?
C1 C5 H5B 110.6 . . ?
H5A C5 H5B 108.8 . . ?
C11 C6 C7 117.1(2) . . ?
C11 C6 C3 123.2(2) . . ?
C7 C6 C3 119.7(2) . . ?
C8 C7 C6 120.1(2) . . ?
C8 C7 H7 119.9 . . ?
C6 C7 H7 119.9 . . ?
F3 C8 C9 119.7(2) . . ?
F3 C8 C7 119.7(2) . . ?
C9 C8 C7 120.5(2) . . ?
F2 C9 C10 119.3(2) . . ?
F2 C9 C8 119.1(2) . . ?
C10 C9 C8 121.6(2) . . ?
C9 C10 C11 117.1(2) . . ?
C9 C10 H10 121.5 . . ?
C11 C10 H10 121.5 . . ?
F1 C11 C10 117.6(2) . . ?
F1 C11 C6 118.8(2) . . ?
C10 C11 C6 123.6(2) . . ?
O1 C12 O2 123.6(2) . . ?
O1 C12 C1 124.4(2) . . ?
O2 C12 C1 111.89(19) . . ?
O2 C13 H13A 109.5 . . ?
O2 C13 H13B 109.5 . . ?
H13A C13 H13B 109.5 . . ?
O2 C13 H13C 109.5 . . ?
H13A C13 H13C 109.5 . . ?
H13B C13 H13C 109.5 . . ?
C15 C14 C1 114.44(19) . . ?
C15 C14 H14A 108.7 . . ?
C1 C14 H14A 108.7 . . ?
C15 C14 H14B 108.7 . . ?
C1 C14 H14B 108.7 . . ?
H14A C14 H14B 107.6 . . ?
O4 C15 C16 121.2(2) . . ?
O4 C15 C14 121.0(2) . . ?
C16 C15 C14 117.8(2) . . ?
C17 C16 C21 119.2(2) . . ?
C17 C16 C15 121.6(2) . . ?
C21 C16 C15 119.1(2) . . ?
C18 C17 C16 120.4(2) . . ?
C18 C17 H17 119.8 . . ?
C16 C17 H17 119.8 . . ?
C19 C18 C17 119.1(2) . . ?
C19 C18 H18 120.5 . . ?
C17 C18 H18 120.5 . . ?
C18 C19 C20 121.9(2) . . ?
C18 C19 Cl2 118.6(2) . . ?
C20 C19 Cl2 119.5(2) . . ?
C21 C20 C19 118.6(2) . . ?
C21 C20 H20 120.7 . . ?
C19 C20 H20 120.7 . . ?
C20 C21 C16 120.9(2) . . ?
C20 C21 H21 119.6 . . ?
C16 C21 H21 119.6 . . ?
C23 C22 C27 118.7(2) . . ?
C23 C22 C4 120.3(2) . . ?
C27 C22 C4 120.9(2) . . ?
C24 C23 C22 120.8(2) . . ?
C24 C23 H23 119.6 . . ?
C22 C23 H23 119.6 . . ?
C25 C24 C23 119.0(2) . . ?
C25 C24 H24 120.5 . . ?
C23 C24 H24 120.5 . . ?
C26 C25 C24 121.5(2) . . ?
C26 C25 Cl1 119.24(19) . . ?
C24 C25 Cl1 119.2(2) . . ?
C27 C26 C25 119.1(2) . . ?
C27 C26 H26 120.4 . . ?
C25 C26 H26 120.4 . . ?
C26 C27 C22 120.9(2) . . ?
C26 C27 H27 119.5 . . ?
C22 C27 H27 119.5 . . ?
C12 O2 C13 115.28(18) . . ?

loop_
_geom_bond_atom_site_label_1
_geom_bond_atom_site_label_2
_geom_bond_distance
_geom_bond_site_symmetry_2
_geom_bond_publ_flag
C1 C12 1.520(3) . ?
C1 C14 1.535(3) . ?
C1 C5 1.537(3) . ?
C1 C2 1.557(3) . ?
C2 O3 1.206(3) . ?
C2 C3 1.479(3) . ?
C3 C4 1.347(3) . ?
C3 C6 1.479(3) . ?
C4 C22 1.474(3) . ?
C4 C5 1.508(3) . ?
C5 H5A 0.9900 . ?
C5 H5B 0.9900 . ?
C6 C11 1.388(3) . ?
C6 C7 1.396(3) . ?
C7 C8 1.376(3) . ?
C7 H7 0.9500 . ?
C8 F3 1.352(3) . ?
C8 C9 1.373(4) . ?
C9 F2 1.360(3) . ?
C9 C10 1.371(4) . ?
C10 C11 1.381(3) . ?
C10 H10 0.9500 . ?
C11 F1 1.351(3) . ?
C12 O1 1.207(3) . ?
C12 O2 1.336(3) . ?
C13 O2 1.450(3) . ?
C13 H13A 0.9800 . ?
C13 H13B 0.9800 . ?
C13 H13C 0.9800 . ?
C14 C15 1.510(3) . ?
C14 H14A 0.9900 . ?
C14 H14B 0.9900 . ?
C15 O4 1.227(3) . ?
C15 C16 1.487(3) . ?
C16 C17 1.393(3) . ?
C16 C21 1.396(3) . ?
C17 C18 1.388(3) . ?
C17 H17 0.9500 . ?
C18 C19 1.379(4) . ?
C18 H18 0.9500 . ?
C19 C20 1.385(4) . ?
C19 Cl2 1.741(2) . ?
C20 C21 1.385(3) . ?
C20 H20 0.9500 . ?
C21 H21 0.9500 . ?
C22 C23 1.396(3) . ?
C22 C27 1.399(3) . ?
C23 C24 1.386(3) . ?
C23 H23 0.9500 . ?
C24 C25 1.384(4) . ?
C24 H24 0.9500 . ?
C25 C26 1.382(4) . ?
C25 Cl1 1.739(2) . ?
C26 C27 1.381(3) . ?
C26 H26 0.9500 . ?
C27 H27 0.9500 . ?
